data_7204660
loop_
_publ_author_name
'Babb, Jennifer E. V.'
'Burke, Nichola J.'
'Burrows, Andrew D.'
'Mahon, Mary F.'
'Slade, David M. K.'

_publ_section_title
;
 Hydrogen-bonded linear thiourea hexads in tetra-n-butylammonium
 terephthalate inclusion compounds
;
_journal_issue 39
_journal_name_full CrystEngComm
_journal_page_first 226
_journal_paper_doi 10.1039/b304010k
_journal_volume 5
_journal_year 2003
_chemical_formula_sum 'C42 H86.66667 N6 O5.33333 S2'
_chemical_formula_weight 825.29
_chemical_name_systematic
;
?
;
_space_group_IT_number 2
_symmetry_cell_setting triclinic
_symmetry_space_group_name_Hall '-P 1'
_symmetry_space_group_name_H-M 'P -1'
_atom_sites_solution_hydrogens geom
_atom_sites_solution_primary direct
_atom_sites_solution_secondary difmap
_audit_creation_method SHELXL-97
_cell_angle_alpha 103.6530(10)
_cell_angle_beta 92.6830(10)
_cell_angle_gamma 101.4730(10)
_cell_formula_units_Z 3
_cell_length_a 8.58100(10)
_cell_length_b 16.3480(2)
_cell_length_c 27.2620(5)
_cell_measurement_reflns_used 25
_cell_measurement_temperature 150(2)
_cell_measurement_theta_max 18
_cell_measurement_theta_min 12
_cell_volume 3624.36(9)
_computing_data_reduction 'Denzo and Scalepack (otwinowski & Minor, 1997'
_computing_molecular_graphics 'ORTEX (P.McArdle, 1995)'
_computing_publication_material 'SHELXL-97/2 (Sheldrick,1997)'
_computing_structure_refinement 'SHELXL-97 (Sheldrick, 1997)'
_computing_structure_solution 'SHELXS-97 (Sheldrick, 1990)'
_diffrn_ambient_temperature 150(2)
_diffrn_measured_fraction_theta_full 0.958
_diffrn_measured_fraction_theta_max 0.958
_diffrn_measurement_device_type KappaCCD
_diffrn_measurement_method KappaCCD
_diffrn_radiation_monochromator graphite
_diffrn_radiation_source 'fine-focus sealed tube'
_diffrn_radiation_type MoK\a
_diffrn_radiation_wavelength 0.71073
_diffrn_reflns_av_R_equivalents 0.0597
_diffrn_reflns_av_sigmaI/netI 0.0619
_diffrn_reflns_limit_h_max 10
_diffrn_reflns_limit_h_min -10
_diffrn_reflns_limit_k_max 20
_diffrn_reflns_limit_k_min -20
_diffrn_reflns_limit_l_max 34
_diffrn_reflns_limit_l_min -34
_diffrn_reflns_number 50750
_diffrn_reflns_theta_full 26.90
_diffrn_reflns_theta_max 26.90
_diffrn_reflns_theta_min 3.52
_exptl_absorpt_coefficient_mu 0.157
_exptl_absorpt_correction_type none
_exptl_crystal_colour Colourless
_exptl_crystal_density_diffrn 1.134
_exptl_crystal_density_method 'not measured'
_exptl_crystal_description Parallelepiped
_exptl_crystal_F_000 1366
_exptl_crystal_size_max 0.20
_exptl_crystal_size_mid 0.20
_exptl_crystal_size_min 0.20
_refine_diff_density_max 0.754
_refine_diff_density_min -0.332
_refine_diff_density_rms 0.062
_refine_ls_extinction_coef 0.0012(4)
_refine_ls_extinction_expression Fc^*^=kFc[1+0.001xFc^2^\l^3^/sin(2\q)]^-1/4^
_refine_ls_extinction_method SHELXL
_refine_ls_goodness_of_fit_ref 1.015
_refine_ls_hydrogen_treatment mixed
_refine_ls_matrix_type full
_refine_ls_number_parameters 763
_refine_ls_number_reflns 14978
_refine_ls_number_restraints 4
_refine_ls_restrained_S_all 1.017
_refine_ls_R_factor_all 0.0830
_refine_ls_R_factor_gt 0.0489
_refine_ls_shift/su_max 0.001
_refine_ls_shift/su_mean 0.000
_refine_ls_structure_factor_coef Fsqd
_refine_ls_weighting_details
; calc
[1.00000+0.00000exp(0.00(sin\q/\l)^2^)]/
[\s^2^(Fo^2^)+0.0000+1.6083*P+(0.0464P)^2^+0.0000sin\q/\l]
where P = 0.00000Fo^2^ + 1.00000Fc^2^
;
_refine_ls_weighting_scheme calc
_refine_ls_wR_factor_gt 0.1087
_refine_ls_wR_factor_ref 0.1246
_reflns_number_gt 10444
_reflns_number_total 14978
_reflns_threshold_expression >2sigma(I)
_cod_data_source_file b304010k.txt
_cod_data_source_block compound2_k02dmks2
_cod_depositor_comments
;
The following automatic conversions were performed:
'_symmetry_cell_setting' value 'Triclinic' changed to 'triclinic'
according to '/home/saulius/struct/CIF-dictionaries/cif_core.dic'
dictionary named 'cif_core.dic' version 2.4.1 from
2010-06-29.

'_exptl_absorpt_correction_type' value 'None' changed to
'none' according to '/home/saulius/struct/CIF-dictionaries/cif_core.dic'
dictionary named 'cif_core.dic' version 2.4.1 from 2010-06-29.

Automatic conversion script
Id: cif_fix_enum 1527 2010-12-29 10:47:43Z saulius 

2018-06-26
Z value and formula fixed to values more according to usual
chemical conventions.                 miguel
;
_cod_original_formula_sum 'C126 H260 N18 O16 S6'
_cod_original_formula_weight 2475.88
_cod_original_formula_units_Z 1
_cod_original_cell_volume 3624.35(9)
_cod_original_sg_symbol_H-M P-1
_cod_database_code 7204660

loop_
_symmetry_equiv_pos_as_xyz
'x, y, z'
'-x, -y, -z'

loop_
_atom_site_label
_atom_site_type_symbol
_atom_site_fract_x
_atom_site_fract_y
_atom_site_fract_z
_atom_site_U_iso_or_equiv
_atom_site_adp_type
_atom_site_occupancy
_atom_site_symmetry_multiplicity
_atom_site_calc_flag
_atom_site_refinement_flags
_atom_site_disorder_assembly
_atom_site_disorder_group
S1 S 0.16758(6) -0.23161(3) 0.271072(19) 0.03219(13) Uani 1 1 d . . .
S2 S 0.40165(7) -0.02463(3) 0.41676(2) 0.04021(15) Uani 1 1 d . . .
S3 S 1.22959(7) 0.66413(3) 0.10411(2) 0.03614(14) Uani 1 1 d . . .
O1 O 0.94013(15) 0.40726(8) 0.17684(5) 0.0290(3) Uani 1 1 d . . .
O2 O 0.87485(16) 0.34601(8) 0.09417(5) 0.0334(3) Uani 1 1 d . . .
O3 O 0.46503(17) -0.02872(8) 0.15609(5) 0.0378(3) Uani 1 1 d . . .
O4 O 0.57664(19) 0.02687(9) 0.23571(6) 0.0445(4) Uani 1 1 d . . .
O5 O 0.18678(18) -0.34685(8) 0.42954(5) 0.0376(3) Uani 1 1 d . . .
O6 O 0.19934(18) -0.27475(8) 0.51048(5) 0.0399(4) Uani 1 1 d . . .
O7 O 0.3398(3) -0.36422(12) 0.33144(8) 0.0716(6) Uani 1 1 d D . .
O8 O 1.0069(2) 0.67844(12) 0.00235(6) 0.0499(4) Uani 1 1 d D . .
N1 N 0.25193(19) 0.21919(10) 0.46222(6) 0.0326(4) Uani 1 1 d . . .
N2 N 0.45619(18) 0.43394(10) 0.19863(6) 0.0267(3) Uani 1 1 d . . .
N3 N 0.89917(18) 0.88701(9) 0.13045(6) 0.0257(3) Uani 1 1 d . . .
N4 N 0.30348(19) -0.15839(10) 0.20225(6) 0.0288(4) Uani 1 1 d . . .
H4A H 0.3618 -0.1157 0.1923 0.035 Uiso 1 1 calc R . .
H4B H 0.2574 -0.2064 0.1798 0.035 Uiso 1 1 calc R . .
N5 N 0.3573(2) -0.07617(10) 0.28325(6) 0.0349(4) Uani 1 1 d . . .
H5A H 0.4146 -0.0350 0.2718 0.042 Uiso 1 1 calc R . .
H5B H 0.3479 -0.0682 0.3160 0.042 Uiso 1 1 calc R . .
N6 N 0.3455(2) -0.12079(10) 0.48287(6) 0.0341(4) Uani 1 1 d . . .
H6A H 0.3038 -0.1686 0.4913 0.041 Uiso 1 1 calc R . .
H6B H 0.4016 -0.0763 0.5060 0.041 Uiso 1 1 calc R . .
N7 N 0.2383(2) -0.18544(10) 0.40242(6) 0.0401(4) Uani 1 1 d . . .
H7A H 0.1991 -0.2317 0.4128 0.048 Uiso 1 1 calc R . .
H7B H 0.2206 -0.1854 0.3704 0.048 Uiso 1 1 calc R . .
N8 N 1.1013(2) 0.49721(10) 0.08661(6) 0.0331(4) Uani 1 1 d . . .
H8A H 1.0521 0.4512 0.0956 0.040 Uiso 1 1 calc R . .
H8B H 1.1309 0.4925 0.0558 0.040 Uiso 1 1 calc R . .
N9 N 1.0828(2) 0.57642(10) 0.16575(6) 0.0330(4) Uani 1 1 d . . .
H9A H 1.0341 0.5285 0.1729 0.040 Uiso 1 1 calc R . .
H9B H 1.0997 0.6257 0.1890 0.040 Uiso 1 1 calc R . .
C1 C 0.4011(2) 0.21012(13) 0.43515(8) 0.0333(5) Uani 1 1 d . . .
H1A H 0.4928 0.2223 0.4611 0.040 Uiso 1 1 calc R . .
H1B H 0.3872 0.1494 0.4157 0.040 Uiso 1 1 calc R . .
C2 C 0.4429(3) 0.26711(14) 0.39946(8) 0.0382(5) Uani 1 1 d . . .
H2A H 0.4712 0.3282 0.4190 0.046 Uiso 1 1 calc R . .
H2B H 0.3491 0.2597 0.3750 0.046 Uiso 1 1 calc R . .
C3 C 0.5831(2) 0.24444(14) 0.37082(8) 0.0401(5) Uani 1 1 d . . .
H3A H 0.6729 0.2463 0.3955 0.048 Uiso 1 1 calc R . .
H3B H 0.5509 0.1849 0.3491 0.048 Uiso 1 1 calc R . .
C4 C 0.6384(3) 0.30556(16) 0.33824(9) 0.0504(6) Uani 1 1 d . . .
H4C H 0.7286 0.2889 0.3206 0.076 Uiso 1 1 calc R . .
H4D H 0.6720 0.3644 0.3597 0.076 Uiso 1 1 calc R . .
H4E H 0.5504 0.3029 0.3133 0.076 Uiso 1 1 calc R . .
C5 C 0.2438(2) 0.15952(14) 0.49756(8) 0.0369(5) Uani 1 1 d . . .
H5C H 0.2443 0.1009 0.4770 0.044 Uiso 1 1 calc R . .
H5D H 0.3423 0.1788 0.5213 0.044 Uiso 1 1 calc R . .
C6 C 0.1020(3) 0.15315(17) 0.52845(10) 0.0540(6) Uani 1 1 d . . .
H6C H 0.0031 0.1236 0.5059 0.065 Uiso 1 1 calc R . .
H6D H 0.0901 0.2116 0.5460 0.065 Uiso 1 1 calc R . .
C7 C 0.1286(4) 0.10231(18) 0.56741(11) 0.0639(8) Uani 1 1 d . . .
H7C H 0.0270 0.0866 0.5822 0.077 Uiso 1 1 calc R . .
H7D H 0.1587 0.0482 0.5499 0.077 Uiso 1 1 calc R . .
C8 C 0.2578(5) 0.1521(2) 0.61009(11) 0.0879(11) Uani 1 1 d . . .
H8C H 0.2698 0.1164 0.6337 0.132 Uiso 1 1 calc R . .
H8D H 0.2274 0.2051 0.6282 0.132 Uiso 1 1 calc R . .
H8E H 0.3593 0.1669 0.5958 0.132 Uiso 1 1 calc R . .
C9 C 0.2616(2) 0.31178(13) 0.49127(8) 0.0345(5) Uani 1 1 d . . .
H9C H 0.2643 0.3475 0.4665 0.041 Uiso 1 1 calc R . .
H9D H 0.1625 0.3143 0.5082 0.041 Uiso 1 1 calc R . .
C10 C 0.4023(2) 0.35187(13) 0.53077(8) 0.0390(5) Uani 1 1 d . . .
H10A H 0.5030 0.3507 0.5146 0.047 Uiso 1 1 calc R . .
H10B H 0.4001 0.3182 0.5566 0.047 Uiso 1 1 calc R . .
C11 C 0.3964(3) 0.44485(13) 0.55623(9) 0.0414(5) Uani 1 1 d . . .
H11A H 0.3973 0.4780 0.5301 0.050 Uiso 1 1 calc R . .
H11B H 0.2952 0.4455 0.5722 0.050 Uiso 1 1 calc R . .
C12 C 0.5354(3) 0.48812(15) 0.59609(10) 0.0516(6) Uani 1 1 d . . .
H12A H 0.5266 0.5474 0.6114 0.077 Uiso 1 1 calc R . .
H12B H 0.6358 0.4888 0.5803 0.077 Uiso 1 1 calc R . .
H12C H 0.5338 0.4562 0.6224 0.077 Uiso 1 1 calc R . .
C13 C 0.1024(2) 0.19447(14) 0.42496(8) 0.0383(5) Uani 1 1 d . . .
H13A H 0.0088 0.1982 0.4446 0.046 Uiso 1 1 calc R . .
H13B H 0.1093 0.2376 0.4046 0.046 Uiso 1 1 calc R . .
C14 C 0.0724(3) 0.10552(15) 0.38880(9) 0.0491(6) Uani 1 1 d . . .
H14A H 0.0693 0.0616 0.4085 0.059 Uiso 1 1 calc R . .
H14B H 0.1610 0.1021 0.3670 0.059 Uiso 1 1 calc R . .
C15 C -0.0845(3) 0.0868(2) 0.35584(10) 0.0672(8) Uani 1 1 d . . .
H15A H -0.1733 0.0861 0.3778 0.081 Uiso 1 1 calc R . .
H15B H -0.0843 0.1338 0.3386 0.081 Uiso 1 1 calc R . .
C16 C -0.1136(5) 0.0026(2) 0.31666(13) 0.1032(13) Uani 1 1 d . . .
H16A H -0.2158 -0.0060 0.2965 0.155 Uiso 1 1 calc R . .
H16B H -0.1168 -0.0444 0.3335 0.155 Uiso 1 1 calc R . .
H16C H -0.0272 0.0032 0.2944 0.155 Uiso 1 1 calc R . .
C17 C 0.3178(2) 0.44970(12) 0.23008(7) 0.0277(4) Uani 1 1 d . . .
H17A H 0.3440 0.5102 0.2506 0.033 Uiso 1 1 calc R . .
H17B H 0.2217 0.4429 0.2067 0.033 Uiso 1 1 calc R . .
C18 C 0.2772(2) 0.39122(13) 0.26516(8) 0.0336(5) Uani 1 1 d . . .
H18A H 0.3730 0.3961 0.2883 0.040 Uiso 1 1 calc R . .
H18B H 0.2442 0.3307 0.2450 0.040 Uiso 1 1 calc R . .
C19 C 0.1427(2) 0.41528(12) 0.29623(7) 0.0314(4) Uani 1 1 d . . .
H19A H 0.1794 0.4742 0.3184 0.038 Uiso 1 1 calc R . .
H19B H 0.0506 0.4156 0.2730 0.038 Uiso 1 1 calc R . .
C20 C 0.0893(3) 0.35315(14) 0.32856(8) 0.0403(5) Uani 1 1 d . . .
H20A H 0.0024 0.3706 0.3477 0.060 Uiso 1 1 calc R . .
H20B H 0.1794 0.3539 0.3522 0.060 Uiso 1 1 calc R . .
H20C H 0.0517 0.2948 0.3067 0.060 Uiso 1 1 calc R . .
C21 C 0.4698(2) 0.49529(12) 0.16418(7) 0.0292(4) Uani 1 1 d . . .
H21A H 0.3702 0.4796 0.1410 0.035 Uiso 1 1 calc R . .
H21B H 0.4767 0.5543 0.1855 0.035 Uiso 1 1 calc R . .
C22 C 0.6104(2) 0.49726(13) 0.13231(8) 0.0317(4) Uani 1 1 d . . .
H22A H 0.6188 0.4376 0.1160 0.038 Uiso 1 1 calc R . .
H22B H 0.7106 0.5265 0.1543 0.038 Uiso 1 1 calc R . .
C23 C 0.5874(2) 0.54518(14) 0.09171(8) 0.0376(5) Uani 1 1 d . . .
H23A H 0.4895 0.5141 0.0690 0.045 Uiso 1 1 calc R . .
H23B H 0.5724 0.6035 0.1082 0.045 Uiso 1 1 calc R . .
C24 C 0.7287(3) 0.55334(14) 0.06021(9) 0.0419(5) Uani 1 1 d . . .
H24A H 0.7087 0.5843 0.0347 0.063 Uiso 1 1 calc R . .
H24B H 0.7430 0.4957 0.0433 0.063 Uiso 1 1 calc R . .
H24C H 0.8256 0.5853 0.0824 0.063 Uiso 1 1 calc R . .
C25 C 0.6111(2) 0.44917(12) 0.23234(7) 0.0282(4) Uani 1 1 d . . .
H25A H 0.5978 0.4067 0.2532 0.034 Uiso 1 1 calc R . .
H25B H 0.6968 0.4376 0.2103 0.034 Uiso 1 1 calc R . .
C26 C 0.6659(2) 0.53871(12) 0.26753(8) 0.0312(4) Uani 1 1 d . . .
H26A H 0.5801 0.5525 0.2890 0.037 Uiso 1 1 calc R . .
H26B H 0.6885 0.5819 0.2473 0.037 Uiso 1 1 calc R . .
C27 C 0.8158(3) 0.54270(14) 0.30094(9) 0.0423(5) Uani 1 1 d . . .
H27A H 0.7935 0.4976 0.3199 0.051 Uiso 1 1 calc R . .
H27B H 0.9018 0.5305 0.2792 0.051 Uiso 1 1 calc R . .
C28 C 0.8730(3) 0.63014(15) 0.33844(9) 0.0491(6) Uani 1 1 d . . .
H28A H 0.9691 0.6297 0.3592 0.074 Uiso 1 1 calc R . .
H28B H 0.7889 0.6421 0.3605 0.074 Uiso 1 1 calc R . .
H28C H 0.8977 0.6749 0.3199 0.074 Uiso 1 1 calc R . .
C29 C 0.4258(2) 0.34087(11) 0.16765(7) 0.0279(4) Uani 1 1 d . . .
H29A H 0.5138 0.3348 0.1458 0.033 Uiso 1 1 calc R . .
H29B H 0.4310 0.3037 0.1913 0.033 Uiso 1 1 calc R . .
C30 C 0.2691(2) 0.30678(12) 0.13438(8) 0.0315(4) Uani 1 1 d . . .
H30A H 0.2603 0.3435 0.1106 0.038 Uiso 1 1 calc R . .
H30B H 0.1789 0.3086 0.1557 0.038 Uiso 1 1 calc R . .
C31 C 0.2605(2) 0.21425(12) 0.10449(8) 0.0306(4) Uani 1 1 d . . .
H31A H 0.3522 0.2129 0.0838 0.037 Uiso 1 1 calc R . .
H31B H 0.2695 0.1781 0.1285 0.037 Uiso 1 1 calc R . .
C32 C 0.1071(3) 0.17675(13) 0.07015(9) 0.0414(5) Uani 1 1 d . . .
H32A H 0.1069 0.1174 0.0518 0.062 Uiso 1 1 calc R . .
H32B H 0.0987 0.2116 0.0458 0.062 Uiso 1 1 calc R . .
H32C H 0.0160 0.1769 0.0905 0.062 Uiso 1 1 calc R . .
C33 C 0.8796(2) 0.82343(12) 0.16370(7) 0.0278(4) Uani 1 1 d . . .
H33A H 0.8793 0.7655 0.1421 0.033 Uiso 1 1 calc R . .
H33B H 0.9741 0.8397 0.1890 0.033 Uiso 1 1 calc R . .
C34 C 0.7305(2) 0.81750(12) 0.19166(8) 0.0316(4) Uani 1 1 d . . .
H34A H 0.6344 0.7950 0.1669 0.038 Uiso 1 1 calc R . .
H34B H 0.7245 0.8756 0.2118 0.038 Uiso 1 1 calc R . .
C35 C 0.7354(3) 0.75784(14) 0.22667(9) 0.0388(5) Uani 1 1 d . . .
H35A H 0.7463 0.7007 0.2065 0.047 Uiso 1 1 calc R . .
H35B H 0.8303 0.7817 0.2518 0.047 Uiso 1 1 calc R . .
C36 C 0.5865(3) 0.74675(15) 0.25440(9) 0.0439(6) Uani 1 1 d . . .
H36A H 0.5940 0.7075 0.2762 0.066 Uiso 1 1 calc R . .
H36B H 0.4923 0.7227 0.2297 0.066 Uiso 1 1 calc R . .
H36C H 0.5771 0.8029 0.2753 0.066 Uiso 1 1 calc R . .
C37 C 1.0406(2) 0.87235(12) 0.10043(7) 0.0268(4) Uani 1 1 d . . .
H37A H 1.1339 0.8775 0.1246 0.032 Uiso 1 1 calc R . .
H37B H 1.0150 0.8126 0.0788 0.032 Uiso 1 1 calc R . .
C38 C 1.0876(2) 0.93329(12) 0.06711(7) 0.0303(4) Uani 1 1 d . . .
H38A H 1.1161 0.9933 0.0882 0.036 Uiso 1 1 calc R . .
H38B H 0.9960 0.9285 0.0424 0.036 Uiso 1 1 calc R . .
C39 C 1.2292(2) 0.91216(13) 0.03890(8) 0.0320(4) Uani 1 1 d . . .
H39A H 1.3206 0.9173 0.0638 0.038 Uiso 1 1 calc R . .
H39B H 1.2006 0.8518 0.0183 0.038 Uiso 1 1 calc R . .
C40 C 1.2786(3) 0.97149(14) 0.00464(8) 0.0388(5) Uani 1 1 d . . .
H40A H 1.3701 0.9560 -0.0127 0.058 Uiso 1 1 calc R . .
H40B H 1.3086 1.0313 0.0250 0.058 Uiso 1 1 calc R . .
H40C H 1.1892 0.9656 -0.0206 0.058 Uiso 1 1 calc R . .
C41 C 0.9286(2) 0.97931(11) 0.16267(7) 0.0276(4) Uani 1 1 d . . .
H41A H 0.9208 1.0176 0.1399 0.033 Uiso 1 1 calc R . .
H41B H 0.8420 0.9838 0.1853 0.033 Uiso 1 1 calc R . .
C42 C 1.0875(2) 1.01271(12) 0.19513(8) 0.0344(5) Uani 1 1 d . . .
H42A H 1.1760 1.0087 0.1733 0.041 Uiso 1 1 calc R . .
H42B H 1.0957 0.9769 0.2194 0.041 Uiso 1 1 calc R . .
C43 C 1.1017(2) 1.10631(12) 0.22419(8) 0.0335(5) Uani 1 1 d . . .
H43A H 1.0928 1.1418 0.1998 0.040 Uiso 1 1 calc R . .
H43B H 1.0125 1.1100 0.2458 0.040 Uiso 1 1 calc R . .
C44 C 1.2590(3) 1.14211(14) 0.25717(9) 0.0487(6) Uani 1 1 d . . .
H44A H 1.2640 1.2022 0.2751 0.073 Uiso 1 1 calc R . .
H44B H 1.3476 1.1394 0.2358 0.073 Uiso 1 1 calc R . .
H44C H 1.2672 1.1079 0.2819 0.073 Uiso 1 1 calc R . .
C45 C 0.7475(2) 0.87284(12) 0.09532(7) 0.0269(4) Uani 1 1 d . . .
H45A H 0.6604 0.8860 0.1163 0.032 Uiso 1 1 calc R . .
H45B H 0.7654 0.9145 0.0739 0.032 Uiso 1 1 calc R . .
C46 C 0.6925(2) 0.78287(12) 0.06085(7) 0.0305(4) Uani 1 1 d . . .
H46A H 0.6697 0.7405 0.0816 0.037 Uiso 1 1 calc R . .
H46B H 0.7785 0.7684 0.0396 0.037 Uiso 1 1 calc R . .
C47 C 0.5428(2) 0.77746(13) 0.02690(8) 0.0346(5) Uani 1 1 d . . .
H47A H 0.4568 0.7910 0.0484 0.042 Uiso 1 1 calc R . .
H47B H 0.5655 0.8212 0.0070 0.042 Uiso 1 1 calc R . .
C48 C 0.4851(3) 0.68887(13) -0.00929(8) 0.0393(5) Uani 1 1 d . . .
H48A H 0.3889 0.6884 -0.0303 0.059 Uiso 1 1 calc R . .
H48B H 0.4602 0.6455 0.0102 0.059 Uiso 1 1 calc R . .
H48C H 0.5689 0.6756 -0.0311 0.059 Uiso 1 1 calc R . .
C49 C 0.8753(2) 0.34493(11) 0.14015(7) 0.0241(4) Uani 1 1 d . . .
C50 C 0.7898(2) 0.26281(11) 0.15264(7) 0.0234(4) Uani 1 1 d . . .
C51 C 0.7013(2) 0.19339(11) 0.11505(7) 0.0264(4) Uani 1 1 d . . .
H51 H 0.6951 0.1970 0.0808 0.032 Uiso 1 1 calc R . .
C52 C 0.6226(2) 0.11936(12) 0.12717(7) 0.0282(4) Uani 1 1 d . . .
H52 H 0.5611 0.0732 0.1012 0.034 Uiso 1 1 calc R . .
C54 C 0.6325(2) 0.11181(11) 0.17696(7) 0.0252(4) Uani 1 1 d . . .
C55 C 0.7211(2) 0.18060(12) 0.21417(7) 0.0301(4) Uani 1 1 d . . .
H55 H 0.7294 0.1763 0.2483 0.036 Uiso 1 1 calc R . .
C56 C 0.7978(2) 0.25551(12) 0.20241(7) 0.0278(4) Uani 1 1 d . . .
H56 H 0.8563 0.3023 0.2286 0.033 Uiso 1 1 calc R . .
C57 C 0.5499(2) 0.02986(12) 0.19071(8) 0.0298(4) Uani 1 1 d . . .
C58 C 0.1617(2) -0.34184(12) 0.47510(7) 0.0267(4) Uani 1 1 d . . .
C59 C 0.0787(2) -0.42423(11) 0.48803(7) 0.0235(4) Uani 1 1 d . . .
C60 C 0.0235(2) -0.49971(12) 0.45033(7) 0.0278(4) Uani 1 1 d . . .
H60 H 0.0395 -0.5001 0.4160 0.033 Uiso 1 1 calc R . .
C61 C 0.0548(2) -0.42539(12) 0.53809(7) 0.0287(4) Uani 1 1 d . . .
H61 H 0.0923 -0.3745 0.5645 0.034 Uiso 1 1 calc R . .
C62 C 0.2848(2) -0.15025(11) 0.25121(7) 0.0260(4) Uani 1 1 d . . .
C63 C 0.3240(2) -0.11582(12) 0.43503(7) 0.0304(4) Uani 1 1 d . . .
C64 C 1.1311(2) 0.57437(11) 0.11989(7) 0.0269(4) Uani 1 1 d . . .
HW8A H 1.071(3) 0.6678(17) 0.0233(9) 0.061(8) Uiso 1 1 d D . .
HW8B H 1.065(3) 0.6782(18) -0.0229(9) 0.072(9) Uiso 1 1 d D . .
HW7B H 0.293(4) -0.356(2) 0.3645(9) 0.108 Uiso 1 1 d D . .
HW7A H 0.316(4) -0.3175(17) 0.3165(12) 0.108 Uiso 1 1 d D . .

loop_
_atom_site_aniso_label
_atom_site_aniso_U_11
_atom_site_aniso_U_22
_atom_site_aniso_U_33
_atom_site_aniso_U_23
_atom_site_aniso_U_13
_atom_site_aniso_U_12
S1 0.0289(3) 0.0335(3) 0.0342(3) 0.0149(2) 0.0037(2) -0.0009(2)
S2 0.0605(4) 0.0251(3) 0.0322(3) 0.0119(2) 0.0003(3) -0.0021(2)
S3 0.0447(3) 0.0271(3) 0.0355(3) 0.0121(2) 0.0066(2) -0.0005(2)
O1 0.0305(7) 0.0248(7) 0.0304(7) 0.0089(6) 0.0032(6) 0.0007(6)
O2 0.0423(8) 0.0316(7) 0.0268(8) 0.0130(6) 0.0051(6) 0.0015(6)
O3 0.0430(8) 0.0261(7) 0.0401(9) 0.0076(7) 0.0102(7) -0.0028(6)
O4 0.0528(10) 0.0388(8) 0.0409(9) 0.0214(7) 0.0006(7) -0.0048(7)
O5 0.0500(9) 0.0297(7) 0.0321(8) 0.0128(6) 0.0061(7) -0.0002(6)
O6 0.0562(10) 0.0234(7) 0.0349(8) 0.0079(6) 0.0072(7) -0.0046(7)
O7 0.0989(16) 0.0593(12) 0.0757(14) 0.0309(11) 0.0366(12) 0.0382(11)
O8 0.0554(11) 0.0653(11) 0.0351(10) 0.0151(9) 0.0117(9) 0.0222(9)
N1 0.0286(9) 0.0346(9) 0.0387(10) 0.0165(8) 0.0031(7) 0.0076(7)
N2 0.0252(8) 0.0261(8) 0.0310(9) 0.0092(7) 0.0036(7) 0.0081(7)
N3 0.0256(8) 0.0243(8) 0.0291(9) 0.0077(7) 0.0047(7) 0.0082(7)
N4 0.0322(9) 0.0235(8) 0.0295(9) 0.0109(7) 0.0009(7) -0.0014(7)
N5 0.0453(10) 0.0283(9) 0.0300(9) 0.0103(7) 0.0070(8) 0.0006(8)
N6 0.0425(10) 0.0269(8) 0.0297(9) 0.0121(7) -0.0031(8) -0.0042(7)
N7 0.0584(12) 0.0277(9) 0.0287(9) 0.0111(8) -0.0018(8) -0.0074(8)
N8 0.0387(10) 0.0250(8) 0.0340(9) 0.0083(7) 0.0048(8) 0.0021(7)
N9 0.0397(10) 0.0246(8) 0.0339(10) 0.0106(7) 0.0063(8) 0.0007(7)
C1 0.0299(11) 0.0340(11) 0.0393(12) 0.0127(9) 0.0052(9) 0.0097(9)
C2 0.0349(11) 0.0389(12) 0.0439(13) 0.0142(10) 0.0072(10) 0.0098(9)
C3 0.0319(11) 0.0451(13) 0.0396(12) 0.0055(10) 0.0032(9) 0.0059(10)
C4 0.0377(13) 0.0633(16) 0.0473(14) 0.0134(12) 0.0121(11) 0.0032(11)
C5 0.0368(12) 0.0383(11) 0.0411(12) 0.0205(10) 0.0040(10) 0.0083(9)
C6 0.0505(15) 0.0636(16) 0.0617(16) 0.0389(14) 0.0169(12) 0.0145(13)
C7 0.0782(19) 0.0645(17) 0.0649(18) 0.0417(15) 0.0231(15) 0.0187(15)
C8 0.138(3) 0.086(2) 0.0505(18) 0.0324(17) 0.0063(19) 0.033(2)
C9 0.0317(11) 0.0345(11) 0.0432(12) 0.0156(10) 0.0072(9) 0.0131(9)
C10 0.0326(11) 0.0410(12) 0.0447(13) 0.0107(10) 0.0019(10) 0.0113(10)
C11 0.0432(13) 0.0385(12) 0.0470(13) 0.0153(10) 0.0084(10) 0.0131(10)
C12 0.0534(15) 0.0429(13) 0.0548(15) 0.0058(12) 0.0040(12) 0.0098(12)
C13 0.0272(10) 0.0482(13) 0.0429(13) 0.0230(11) -0.0014(9) 0.0034(9)
C14 0.0466(14) 0.0489(14) 0.0490(14) 0.0199(12) -0.0061(11) -0.0032(11)
C15 0.0528(16) 0.092(2) 0.0450(15) 0.0158(15) -0.0077(13) -0.0072(15)
C16 0.113(3) 0.108(3) 0.065(2) 0.036(2) -0.024(2) -0.039(2)
C17 0.0246(10) 0.0275(10) 0.0322(11) 0.0059(8) 0.0047(8) 0.0100(8)
C18 0.0324(11) 0.0363(11) 0.0362(11) 0.0116(9) 0.0079(9) 0.0129(9)
C19 0.0268(10) 0.0320(10) 0.0322(11) 0.0024(9) 0.0030(8) 0.0056(8)
C20 0.0354(12) 0.0469(13) 0.0372(12) 0.0084(10) 0.0097(10) 0.0066(10)
C21 0.0277(10) 0.0282(10) 0.0346(11) 0.0120(9) 0.0013(8) 0.0084(8)
C22 0.0299(10) 0.0324(10) 0.0366(11) 0.0141(9) 0.0040(9) 0.0091(9)
C23 0.0332(11) 0.0412(12) 0.0449(13) 0.0209(10) 0.0048(10) 0.0108(9)
C24 0.0387(12) 0.0454(13) 0.0492(14) 0.0233(11) 0.0103(10) 0.0119(10)
C25 0.0225(9) 0.0302(10) 0.0345(11) 0.0109(9) 0.0020(8) 0.0082(8)
C26 0.0283(10) 0.0305(10) 0.0352(11) 0.0089(9) 0.0024(9) 0.0063(8)
C27 0.0345(12) 0.0411(12) 0.0513(14) 0.0139(11) -0.0051(10) 0.0072(10)
C28 0.0422(13) 0.0464(13) 0.0516(15) 0.0125(12) -0.0089(11) -0.0038(11)
C29 0.0277(10) 0.0247(9) 0.0330(11) 0.0070(8) 0.0053(8) 0.0094(8)
C30 0.0287(10) 0.0312(10) 0.0343(11) 0.0050(9) 0.0030(9) 0.0096(9)
C31 0.0317(10) 0.0280(10) 0.0342(11) 0.0104(9) 0.0051(9) 0.0076(8)
C32 0.0390(12) 0.0343(11) 0.0459(13) -0.0006(10) -0.0021(10) 0.0105(10)
C33 0.0291(10) 0.0272(10) 0.0311(10) 0.0123(8) 0.0039(8) 0.0092(8)
C34 0.0303(10) 0.0314(10) 0.0372(11) 0.0152(9) 0.0060(9) 0.0081(9)
C35 0.0367(12) 0.0425(12) 0.0472(13) 0.0245(10) 0.0110(10) 0.0143(10)
C36 0.0431(13) 0.0492(13) 0.0557(15) 0.0317(12) 0.0210(11) 0.0217(11)
C37 0.0246(9) 0.0254(9) 0.0313(10) 0.0064(8) 0.0051(8) 0.0080(8)
C38 0.0299(10) 0.0317(10) 0.0331(11) 0.0111(9) 0.0071(9) 0.0107(9)
C39 0.0267(10) 0.0333(11) 0.0349(11) 0.0053(9) 0.0061(9) 0.0075(9)
C40 0.0334(11) 0.0430(12) 0.0376(12) 0.0082(10) 0.0108(9) 0.0034(10)
C41 0.0282(10) 0.0243(9) 0.0328(11) 0.0083(8) 0.0080(8) 0.0090(8)
C42 0.0307(11) 0.0320(11) 0.0392(12) 0.0051(9) 0.0017(9) 0.0089(9)
C43 0.0351(11) 0.0283(10) 0.0367(12) 0.0065(9) 0.0045(9) 0.0076(9)
C44 0.0452(13) 0.0356(12) 0.0570(15) -0.0029(11) -0.0053(11) 0.0091(11)
C45 0.0235(9) 0.0287(10) 0.0314(10) 0.0111(8) 0.0029(8) 0.0080(8)
C46 0.0297(10) 0.0308(10) 0.0330(11) 0.0098(9) 0.0026(8) 0.0090(8)
C47 0.0307(11) 0.0365(11) 0.0387(12) 0.0133(9) 0.0010(9) 0.0079(9)
C48 0.0360(12) 0.0414(12) 0.0378(12) 0.0113(10) -0.0047(9) 0.0023(10)
C49 0.0191(9) 0.0265(10) 0.0295(11) 0.0104(8) 0.0043(8) 0.0065(8)
C50 0.0202(9) 0.0233(9) 0.0286(10) 0.0077(8) 0.0065(8) 0.0071(7)
C51 0.0282(10) 0.0275(10) 0.0245(10) 0.0082(8) 0.0057(8) 0.0056(8)
C52 0.0270(10) 0.0245(9) 0.0303(11) 0.0042(8) 0.0038(8) 0.0022(8)
C54 0.0225(9) 0.0237(9) 0.0313(11) 0.0086(8) 0.0070(8) 0.0063(8)
C55 0.0332(11) 0.0301(10) 0.0283(10) 0.0115(9) 0.0033(8) 0.0050(9)
C56 0.0291(10) 0.0248(10) 0.0277(10) 0.0065(8) 0.0007(8) 0.0018(8)
C57 0.0275(10) 0.0265(10) 0.0389(12) 0.0122(9) 0.0100(9) 0.0073(8)
C58 0.0243(10) 0.0262(10) 0.0317(11) 0.0120(9) 0.0021(8) 0.0048(8)
C59 0.0204(9) 0.0229(9) 0.0287(10) 0.0097(8) 0.0026(7) 0.0045(7)
C60 0.0324(10) 0.0270(10) 0.0245(10) 0.0087(8) 0.0053(8) 0.0041(8)
C61 0.0334(11) 0.0238(9) 0.0265(10) 0.0050(8) 0.0009(8) 0.0024(8)
C62 0.0241(9) 0.0258(10) 0.0314(11) 0.0133(8) 0.0020(8) 0.0058(8)
C63 0.0345(11) 0.0256(10) 0.0320(11) 0.0104(9) 0.0032(9) 0.0046(8)
C64 0.0238(9) 0.0244(10) 0.0346(11) 0.0116(8) 0.0003(8) 0.0056(8)

loop_
_atom_type_symbol
_atom_type_description
_atom_type_scat_dispersion_real
_atom_type_scat_dispersion_imag
_atom_type_scat_source
C C 0.0033 0.0016 'International Tables Vol C Tables 4.2.6.8 and 6.1.1.4'
H H 0.0000 0.0000 'International Tables Vol C Tables 4.2.6.8 and 6.1.1.4'
O O 0.0106 0.0060 'International Tables Vol C Tables 4.2.6.8 and 6.1.1.4'
S S 0.1246 0.1234 'International Tables Vol C Tables 4.2.6.8 and 6.1.1.4'
N N 0.0061 0.0033 'International Tables Vol C Tables 4.2.6.8 and 6.1.1.4'

loop_
_geom_angle_atom_site_label_1
_geom_angle_atom_site_label_2
_geom_angle_atom_site_label_3
_geom_angle
_geom_angle_site_symmetry_1
_geom_angle_site_symmetry_3
_geom_angle_publ_flag
C9 N1 C5 111.52(16) . . ?
C9 N1 C1 111.28(15) . . ?
C5 N1 C1 105.18(14) . . ?
C9 N1 C13 106.08(15) . . ?
C5 N1 C13 111.21(15) . . ?
C1 N1 C13 111.69(16) . . ?
C21 N2 C29 110.78(14) . . ?
C21 N2 C25 111.22(14) . . ?
C29 N2 C25 106.12(13) . . ?
C21 N2 C17 106.49(13) . . ?
C29 N2 C17 110.98(14) . . ?
C25 N2 C17 111.32(14) . . ?
C41 N3 C37 110.87(14) . . ?
C41 N3 C33 110.81(14) . . ?
C37 N3 C33 106.56(13) . . ?
C41 N3 C45 106.64(13) . . ?
C37 N3 C45 111.25(14) . . ?
C33 N3 C45 110.78(14) . . ?
C2 C1 N1 116.17(15) . . ?
C1 C2 C3 110.49(17) . . ?
C4 C3 C2 112.04(18) . . ?
C6 C5 N1 116.77(17) . . ?
C5 C6 C7 108.9(2) . . ?
C8 C7 C6 113.1(2) . . ?
C10 C9 N1 116.32(16) . . ?
C9 C10 C11 110.17(17) . . ?
C12 C11 C10 112.26(18) . . ?
C14 C13 N1 116.02(17) . . ?
C13 C14 C15 110.9(2) . . ?
C16 C15 C14 113.0(3) . . ?
C18 C17 N2 115.25(14) . . ?
C17 C18 C19 110.67(15) . . ?
C20 C19 C18 112.02(16) . . ?
C22 C21 N2 116.19(14) . . ?
C21 C22 C23 109.85(16) . . ?
C24 C23 C22 112.33(17) . . ?
C26 C25 N2 115.81(15) . . ?
C25 C26 C27 109.88(16) . . ?
C28 C27 C26 112.27(18) . . ?
C30 C29 N2 116.51(15) . . ?
C29 C30 C31 109.81(15) . . ?
C32 C31 C30 112.36(16) . . ?
C34 C33 N3 115.81(14) . . ?
C33 C34 C35 109.57(16) . . ?
C36 C35 C34 112.12(17) . . ?
C38 C37 N3 115.25(14) . . ?
C37 C38 C39 110.48(15) . . ?
C40 C39 C38 111.96(16) . . ?
C42 C41 N3 116.08(15) . . ?
C41 C42 C43 110.15(16) . . ?
C44 C43 C42 111.79(17) . . ?
C46 C45 N3 115.36(14) . . ?
C45 C46 C47 110.36(15) . . ?
C48 C47 C46 112.36(17) . . ?
O2 C49 O1 124.98(16) . . ?
O2 C49 C50 117.71(16) . . ?
O1 C49 C50 117.30(16) . . ?
C56 C50 C51 118.42(16) . . ?
C56 C50 C49 120.11(16) . . ?
C51 C50 C49 121.47(16) . . ?
C52 C51 C50 120.74(17) . . ?
C51 C52 C54 120.70(17) . . ?
C55 C54 C52 118.46(17) . . ?
C55 C54 C57 120.21(17) . . ?
C52 C54 C57 121.33(17) . . ?
C56 C55 C54 121.09(18) . . ?
C55 C56 C50 120.58(18) . . ?
O4 C57 O3 126.07(18) . . ?
O4 C57 C54 116.32(17) . . ?
O3 C57 C54 117.59(17) . . ?
O6 C58 O5 125.35(17) . . ?
O6 C58 C59 117.64(16) . . ?
O5 C58 C59 117.01(16) . . ?
C60 C59 C61 118.44(16) . . ?
C60 C59 C58 120.93(16) . . ?
C61 C59 C58 120.63(16) . . ?
C61 C60 C59 121.07(17) 2_546 . ?
C60 C61 C59 120.49(17) 2_546 . ?
N5 C62 N4 117.21(16) . . ?
N5 C62 S1 122.16(15) . . ?
N4 C62 S1 120.61(14) . . ?
N7 C63 N6 116.49(17) . . ?
N7 C63 S2 121.69(15) . . ?
N6 C63 S2 121.81(15) . . ?
N9 C64 N8 116.57(16) . . ?
N9 C64 S3 122.35(14) . . ?
N8 C64 S3 121.06(15) . . ?

loop_
_geom_bond_atom_site_label_1
_geom_bond_atom_site_label_2
_geom_bond_distance
_geom_bond_site_symmetry_2
_geom_bond_publ_flag
S1 C62 1.7128(18) . ?
S2 C63 1.7034(19) . ?
S3 C64 1.7004(19) . ?
O1 C49 1.261(2) . ?
O2 C49 1.258(2) . ?
O3 C57 1.253(2) . ?
O4 C57 1.252(2) . ?
O5 C58 1.257(2) . ?
O6 C58 1.252(2) . ?
N1 C9 1.517(3) . ?
N1 C5 1.519(2) . ?
N1 C1 1.522(2) . ?
N1 C13 1.523(3) . ?
N2 C21 1.520(2) . ?
N2 C29 1.520(2) . ?
N2 C25 1.523(2) . ?
N2 C17 1.525(2) . ?
N3 C41 1.521(2) . ?
N3 C37 1.522(2) . ?
N3 C33 1.523(2) . ?
N3 C45 1.524(2) . ?
N4 C62 1.330(2) . ?
N5 C62 1.329(2) . ?
N6 C63 1.332(2) . ?
N7 C63 1.325(2) . ?
N8 C64 1.338(2) . ?
N9 C64 1.330(2) . ?
C1 C2 1.507(3) . ?
C2 C3 1.524(3) . ?
C3 C4 1.511(3) . ?
C5 C6 1.513(3) . ?
C6 C7 1.530(3) . ?
C7 C8 1.523(4) . ?
C9 C10 1.509(3) . ?
C10 C11 1.527(3) . ?
C11 C12 1.511(3) . ?
C13 C14 1.518(3) . ?
C14 C15 1.518(3) . ?
C15 C16 1.497(4) . ?
C17 C18 1.510(3) . ?
C18 C19 1.523(3) . ?
C19 C20 1.514(3) . ?
C21 C22 1.518(3) . ?
C22 C23 1.526(3) . ?
C23 C24 1.521(3) . ?
C25 C26 1.518(3) . ?
C26 C27 1.523(3) . ?
C27 C28 1.521(3) . ?
C29 C30 1.514(3) . ?
C30 C31 1.525(3) . ?
C31 C32 1.510(3) . ?
C33 C34 1.518(3) . ?
C34 C35 1.522(3) . ?
C35 C36 1.516(3) . ?
C37 C38 1.511(3) . ?
C38 C39 1.522(3) . ?
C39 C40 1.515(3) . ?
C41 C42 1.517(3) . ?
C42 C43 1.526(3) . ?
C43 C44 1.516(3) . ?
C45 C46 1.516(3) . ?
C46 C47 1.524(3) . ?
C47 C48 1.520(3) . ?
C49 C50 1.518(2) . ?
C50 C56 1.390(3) . ?
C50 C51 1.396(3) . ?
C51 C52 1.384(3) . ?
C52 C54 1.392(3) . ?
C54 C55 1.386(3) . ?
C54 C57 1.524(3) . ?
C55 C56 1.386(3) . ?
C58 C59 1.521(2) . ?
C59 C60 1.388(3) . ?
C59 C61 1.393(3) . ?
C60 C61 1.387(3) 2_546 ?
C61 C60 1.387(3) 2_546 ?
